data_1563024
loop_
_publ_author_name
'Kinnibrugh, Tiffany L.'
'Garcia, Nancy'
'Clearfield, Abraham'

_publ_section_title
;
 Structural differences of metal biphenylenebisphosphonate with change in
 the alkali metal
;
_journal_name_full 'Journal of Solid State Chemistry'
_journal_page_first 149
_journal_page_last 158
_journal_paper_doi 10.1016/j.jssc.2011.12.034
_journal_volume 187
_journal_year 2012
_chemical_formula_moiety 'C12 H11 O6 P2 Rb'
_chemical_formula_sum 'C12 H11 O6 P2 Rb'
_chemical_formula_weight 398.62
_space_group_IT_number 2
_space_group_name_Hall '-P 1'
_space_group_name_H-M_alt 'P -1'
_symmetry_cell_setting triclinic
_symmetry_space_group_name_Hall '-P 1'
_symmetry_space_group_name_H-M 'P -1'
_atom_sites_solution_hydrogens geom
_atom_sites_solution_primary direct
_atom_sites_solution_secondary difmap
_audit_creation_method SHELXL-97
_cell_angle_alpha 101.822(3)
_cell_angle_beta 91.516(4)
_cell_angle_gamma 93.709(4)
_cell_formula_units_Z 2
_cell_length_a 5.872(2)
_cell_length_b 7.680(3)
_cell_length_c 15.242(5)
_cell_measurement_reflns_used 2991
_cell_measurement_temperature 110(2)
_cell_measurement_theta_max 28.892
_cell_measurement_theta_min 2.733
_cell_volume 670.8(4)
_computing_cell_refinement 'SAINT+  <Bruker, 2005)'
_computing_data_collection 'APEX2   (Bruker, 2005)'
_computing_data_reduction 'SAINT+  <Bruker, 2005)'
_computing_molecular_graphics 'SHELXTL (Sheldrick, 2008)'
_computing_publication_material 'SHELXTL (Sheldrick, 2008>'
_computing_structure_refinement 'SHELXTL (Sheldrick, 2008)'
_computing_structure_solution 'SHELXTL (Sheldrick, 2008)'
_diffrn_ambient_temperature 110(2)
_diffrn_measured_fraction_theta_full 0.983
_diffrn_measured_fraction_theta_max 0.983
_diffrn_measurement_device_type 'Bruker SMART APEX II CCD area detector'
_diffrn_measurement_method 'phi and omega scans'
_diffrn_radiation_monochromator graphite
_diffrn_radiation_source 'fine-focus sealed tube'
_diffrn_radiation_type MoK\a
_diffrn_radiation_wavelength 0.71073
_diffrn_reflns_av_R_equivalents 0.0234
_diffrn_reflns_av_sigmaI/netI 0.0357
_diffrn_reflns_limit_h_max 7
_diffrn_reflns_limit_h_min -7
_diffrn_reflns_limit_k_max 9
_diffrn_reflns_limit_k_min -9
_diffrn_reflns_limit_l_max 18
_diffrn_reflns_limit_l_min -18
_diffrn_reflns_number 5184
_diffrn_reflns_theta_full 26.00
_diffrn_reflns_theta_max 26.00
_diffrn_reflns_theta_min 2.72
_exptl_absorpt_coefficient_mu 3.953
_exptl_absorpt_correction_T_max 0.8579
_exptl_absorpt_correction_T_min 0.3342
_exptl_absorpt_correction_type multi-scan
_exptl_absorpt_process_details 'SADABS (Sheldrick, 2008)'
_exptl_crystal_colour colorless
_exptl_crystal_density_diffrn 1.974
_exptl_crystal_density_method 'not measured'
_exptl_crystal_description plate
_exptl_crystal_F_000 396
_exptl_crystal_size_max 0.36
_exptl_crystal_size_mid 0.23
_exptl_crystal_size_min 0.04
_refine_diff_density_max 0.454
_refine_diff_density_min -0.405
_refine_diff_density_rms 0.081
_refine_ls_extinction_method none
_refine_ls_goodness_of_fit_ref 1.054
_refine_ls_hydrogen_treatment constr
_refine_ls_matrix_type full
_refine_ls_number_parameters 191
_refine_ls_number_reflns 2590
_refine_ls_number_restraints 0
_refine_ls_restrained_S_all 1.054
_refine_ls_R_factor_all 0.0291
_refine_ls_R_factor_gt 0.0261
_refine_ls_shift/su_max 0.002
_refine_ls_shift/su_mean 0.000
_refine_ls_structure_factor_coef Fsqd
_refine_ls_weighting_details 'calc w=1/[\s^2^(Fo^2^)+(0.0327P)^2^+0.3586P] where P=(Fo^2^+2Fc^2^)/3'
_refine_ls_weighting_scheme calc
_refine_ls_wR_factor_gt 0.0645
_refine_ls_wR_factor_ref 0.0657
_reflns_number_gt 2379
_reflns_number_total 2590
_reflns_threshold_expression I>2\s(I)
_cod_data_source_file JSSC-2012-187-149.cif
_cod_data_source_block compound4
_cod_depositor_comments
;
The following automatic conversions were performed:

data item '_exptl_crystal_density_meas' value 'not measured' was
changed to '?' -- the value is perceived as not measured.

Automatic conversion script
Id: cif_fix_values 8369 2020-08-20 11:38:08Z andrius 
;
_cod_database_code 1563024

loop_
_symmetry_equiv_pos_as_xyz
'x, y, z'
'-x, -y, -z'

loop_
_atom_site_label
_atom_site_type_symbol
_atom_site_fract_x
_atom_site_fract_y
_atom_site_fract_z
_atom_site_U_iso_or_equiv
_atom_site_adp_type
_atom_site_occupancy
_atom_site_symmetry_multiplicity
_atom_site_calc_flag
_atom_site_refinement_flags
_atom_site_disorder_assembly
_atom_site_disorder_group
Rb1 Rb -0.22084(4) 0.78392(3) 0.514197(16) 0.01527(9) Uani 1 1 d . . .
P1 P 0.29459(11) 0.69850(8) 0.34492(4) 0.01137(15) Uani 1 1 d . . .
O1 O 0.4242(3) 0.5819(2) 0.39669(12) 0.0145(4) Uani 1 1 d . . .
C1 C 0.3567(4) 0.6337(3) 0.22876(17) 0.0124(5) Uani 1 1 d . . .
P2 P 0.26251(11) 0.77577(8) 0.66477(4) 0.01129(15) Uani 1 1 d . . .
O2 O 0.3629(3) 0.8919(2) 0.38011(12) 0.0159(4) Uani 1 1 d . . .
C2 C 0.5673(5) 0.6878(4) 0.19983(18) 0.0184(6) Uani 1 1 d . . .
H2A H 0.6747 0.7607 0.2415 0.022 Uiso 1 1 calc R . .
O3 O 0.0343(3) 0.6613(2) 0.35183(12) 0.0142(4) Uani 1 1 d . . .
H3 H 0.0069 0.5561 0.3585 0.054(12) Uiso 1 1 calc R . .
C3 C 0.6218(5) 0.6366(4) 0.11109(18) 0.0186(6) Uani 1 1 d . . .
H3A H 0.7661 0.6761 0.0927 0.022 Uiso 1 1 calc R . .
O4 O 0.5055(3) 0.7229(2) 0.66840(12) 0.0149(4) Uani 1 1 d . . .
H4 H 0.5094 0.6141 0.6451 0.022 Uiso 1 1 calc R . .
C4 C 0.4701(4) 0.5283(3) 0.04784(17) 0.0131(5) Uani 1 1 d . . .
O5 O 0.0876(3) 0.6335(2) 0.61728(12) 0.0152(4) Uani 1 1 d . . .
C5 C 0.2606(4) 0.4744(4) 0.07794(18) 0.0176(6) Uani 1 1 d . . .
H5A H 0.1535 0.4002 0.0366 0.021 Uiso 1 1 calc R . .
O6 O 0.2533(3) 0.9350(2) 0.61533(12) 0.0136(4) Uani 1 1 d . . .
H6 H 0.3806 0.9937 0.6218 0.020 Uiso 1 1 calc R . .
C6 C 0.2047(4) 0.5264(3) 0.16664(18) 0.0168(6) Uani 1 1 d . . .
H6A H 0.0601 0.4878 0.1851 0.020 Uiso 1 1 calc R . .
C7 C 0.1809(4) 0.8567(3) 0.77742(17) 0.0132(5) Uani 1 1 d . . .
C8 C -0.0179(5) 0.9451(4) 0.79309(18) 0.0172(6) Uani 1 1 d . . .
H8A H -0.1071 0.9664 0.7440 0.021 Uiso 1 1 calc R . .
C9 C -0.0869(5) 1.0022(4) 0.87964(18) 0.0178(6) Uani 1 1 d . . .
H9A H -0.2219 1.0641 0.8892 0.021 Uiso 1 1 calc R . .
C10 C 0.0390(4) 0.9703(3) 0.95351(17) 0.0127(5) Uani 1 1 d . . .
C11 C 0.2360(5) 0.8809(4) 0.93625(18) 0.0179(6) Uani 1 1 d . . .
H11A H 0.3247 0.8573 0.9850 0.022 Uiso 1 1 calc R . .
C12 C 0.3064(4) 0.8250(3) 0.84965(18) 0.0167(6) Uani 1 1 d . . .
H12A H 0.4424 0.7644 0.8399 0.020 Uiso 1 1 calc R . .

loop_
_atom_site_aniso_label
_atom_site_aniso_U_11
_atom_site_aniso_U_22
_atom_site_aniso_U_33
_atom_site_aniso_U_23
_atom_site_aniso_U_13
_atom_site_aniso_U_12
Rb1 0.01493(14) 0.01850(14) 0.01208(14) 0.00206(10) 0.00117(10) 0.00229(9)
P1 0.0132(3) 0.0099(3) 0.0110(3) 0.0022(2) 0.0022(3) -0.0001(2)
O1 0.0170(9) 0.0158(9) 0.0110(9) 0.0027(7) -0.0001(7) 0.0033(7)
C1 0.0145(13) 0.0115(12) 0.0118(13) 0.0034(10) 0.0008(10) 0.0030(10)
P2 0.0112(3) 0.0110(3) 0.0121(3) 0.0036(3) 0.0008(3) 0.0002(2)
O2 0.0189(10) 0.0118(9) 0.0155(9) 0.0000(7) 0.0046(8) -0.0016(7)
C2 0.0174(14) 0.0203(14) 0.0157(14) 0.0014(11) -0.0004(11) -0.0050(11)
O3 0.0139(9) 0.0133(9) 0.0162(10) 0.0044(7) 0.0030(7) 0.0020(7)
C3 0.0143(13) 0.0231(14) 0.0175(14) 0.0035(11) 0.0039(11) -0.0049(11)
O4 0.0152(9) 0.0115(9) 0.0180(10) 0.0034(7) 0.0006(7) 0.0014(7)
C4 0.0145(13) 0.0117(12) 0.0138(14) 0.0042(10) 0.0003(10) 0.0002(10)
O5 0.0151(9) 0.0139(9) 0.0161(10) 0.0036(7) -0.0008(7) -0.0031(7)
C5 0.0148(13) 0.0207(14) 0.0157(14) 0.0020(11) -0.0007(11) -0.0042(11)
O6 0.0140(9) 0.0130(9) 0.0149(9) 0.0058(7) 0.0012(7) 0.0005(7)
C6 0.0121(12) 0.0195(13) 0.0181(14) 0.0034(11) 0.0030(11) -0.0035(10)
C7 0.0148(12) 0.0116(12) 0.0125(13) 0.0022(10) 0.0011(10) -0.0028(10)
C8 0.0173(13) 0.0212(14) 0.0138(13) 0.0051(11) -0.0022(11) 0.0026(11)
C9 0.0169(13) 0.0204(14) 0.0170(14) 0.0047(11) 0.0013(11) 0.0043(11)
C10 0.0131(12) 0.0126(12) 0.0126(14) 0.0043(10) 0.0001(10) -0.0033(10)
C11 0.0192(14) 0.0219(14) 0.0142(13) 0.0071(11) -0.0027(11) 0.0033(11)
C12 0.0157(13) 0.0174(13) 0.0180(14) 0.0049(11) 0.0003(11) 0.0033(10)

loop_
_atom_type_symbol
_atom_type_description
_atom_type_scat_dispersion_real
_atom_type_scat_dispersion_imag
_atom_type_scat_source
C C 0.0033 0.0016 'International Tables Vol C Tables 4.2.6.8 and 6.1.1.4'
H H 0.0000 0.0000 'International Tables Vol C Tables 4.2.6.8 and 6.1.1.4'
O O 0.0106 0.0060 'International Tables Vol C Tables 4.2.6.8 and 6.1.1.4'
P P 0.1023 0.0942 'International Tables Vol C Tables 4.2.6.8 and 6.1.1.4'
Rb Rb -0.9393 2.9676 'International Tables Vol C Tables 4.2.6.8 and 6.1.1.4'

loop_
_geom_angle_atom_site_label_1
_geom_angle_atom_site_label_2
_geom_angle_atom_site_label_3
_geom_angle
_geom_angle_site_symmetry_1
_geom_angle_site_symmetry_3
O5 Rb1 O2 109.35(6) . 2_576
O5 Rb1 O1 124.07(5) . 1_455
O2 Rb1 O1 113.61(5) 2_576 1_455
O5 Rb1 O3 90.62(6) . .
O2 Rb1 O3 139.60(5) 2_576 .
O1 Rb1 O3 79.10(5) 1_455 .
O5 Rb1 O4 76.79(5) . 1_455
O2 Rb1 O4 67.45(5) 2_576 1_455
O1 Rb1 O4 88.17(5) 1_455 1_455
O3 Rb1 O4 152.93(5) . 1_455
O5 Rb1 O6 47.96(5) . .
O2 Rb1 O6 81.08(5) 2_576 .
O1 Rb1 O6 165.11(5) 1_455 .
O3 Rb1 O6 87.99(5) . .
O4 Rb1 O6 100.40(5) 1_455 .
O5 Rb1 O6 143.17(5) . 2_576
O2 Rb1 O6 72.58(5) 2_576 2_576
O1 Rb1 O6 84.38(5) 1_455 2_576
O3 Rb1 O6 70.77(5) . 2_576
O4 Rb1 O6 132.05(5) 1_455 2_576
O6 Rb1 O6 98.45(4) . 2_576
O5 Rb1 O2 169.98(5) . 1_455
O2 Rb1 O2 77.66(6) 2_576 1_455
O1 Rb1 O2 45.96(5) 1_455 1_455
O3 Rb1 O2 88.09(5) . 1_455
O4 Rb1 O2 100.15(5) 1_455 1_455
O6 Rb1 O2 141.85(5) . 1_455
O6 Rb1 O2 44.92(4) 2_576 1_455
O5 Rb1 O1 61.93(5) . 2_566
O2 Rb1 O1 110.07(5) 2_576 2_566
O1 Rb1 O1 70.67(5) 1_455 2_566
O3 Rb1 O1 110.32(5) . 2_566
O4 Rb1 O1 42.62(4) 1_455 2_566
O6 Rb1 O1 107.61(4) . 2_566
O6 Rb1 O1 153.93(4) 2_576 2_566
O2 Rb1 O1 109.31(4) 1_455 2_566
O5 Rb1 O5 72.46(6) . 2_566
O2 Rb1 O5 175.63(4) 2_576 2_566
O1 Rb1 O5 62.61(5) 1_455 2_566
O3 Rb1 O5 43.36(4) . 2_566
O4 Rb1 O5 109.58(5) 1_455 2_566
O6 Rb1 O5 102.81(5) . 2_566
O6 Rb1 O5 108.51(5) 2_576 2_566
O2 Rb1 O5 100.06(4) 1_455 2_566
O1 Rb1 O5 67.01(5) 2_566 2_566
O5 Rb1 O6 118.11(5) . 1_455
O2 Rb1 O6 43.87(4) 2_576 1_455
O1 Rb1 O6 75.69(5) 1_455 1_455
O3 Rb1 O6 149.24(4) . 1_455
O4 Rb1 O6 43.12(4) 1_455 1_455
O6 Rb1 O6 118.81(6) . 1_455
O6 Rb1 O6 89.36(4) 2_576 1_455
O2 Rb1 O6 61.66(5) 1_455 1_455
O1 Rb1 O6 77.49(4) 2_566 1_455
O5 Rb1 O6 131.77(4) 2_566 1_455
O2 P1 O1 110.74(11) . .
O2 P1 O3 110.41(10) . .
O1 P1 O3 109.78(10) . .
O2 P1 C1 110.91(11) . .
O1 P1 C1 107.92(11) . .
O3 P1 C1 106.97(11) . .
P1 O1 Rb1 112.10(9) . 1_655
P1 O1 Rb1 129.77(9) . 2_566
Rb1 O1 Rb1 109.33(5) 1_655 2_566
C6 C1 C2 118.3(2) . .
C6 C1 P1 122.3(2) . .
C2 C1 P1 119.38(19) . .
O5 P2 O4 116.29(11) . .
O5 P2 O6 106.44(10) . .
O4 P2 O6 109.19(10) . .
O5 P2 C7 109.70(11) . .
O4 P2 C7 108.06(11) . .
O6 P2 C7 106.76(11) . .
P1 O2 Rb1 144.21(10) . 2_576
P1 O2 Rb1 90.51(8) . 1_655
Rb1 O2 Rb1 102.34(6) 2_576 1_655
C3 C2 C1 120.7(2) . .
C3 C2 H2A 119.7 . .
C1 C2 H2A 119.7 . .
P1 O3 Rb1 124.41(9) . .
P1 O3 H3 109.5 . .
Rb1 O3 H3 88.4 . .
C2 C3 C4 121.6(2) . .
C2 C3 H3A 119.2 . .
C4 C3 H3A 119.2 . .
P2 O4 Rb1 114.35(9) . 1_655
P2 O4 H4 109.5 . .
Rb1 O4 H4 85.0 1_655 .
C5 C4 C3 117.1(2) . .
C5 C4 C4 121.4(3) . 2_665
C3 C4 C4 121.6(3) . 2_665
P2 O5 Rb1 109.66(9) . .
P2 O5 Rb1 124.42(9) . 2_566
Rb1 O5 Rb1 107.54(6) . 2_566
C6 C5 C4 121.5(2) . .
C6 C5 H5A 119.2 . .
C4 C5 H5A 119.2 . .
P2 O6 Rb1 92.97(8) . .
P2 O6 Rb1 171.16(10) . 2_576
Rb1 O6 Rb1 81.55(4) . 2_576
P2 O6 Rb1 85.91(7) . 1_655
Rb1 O6 Rb1 118.81(6) . 1_655
Rb1 O6 Rb1 90.64(4) 2_576 1_655
P2 O6 H6 109.5 . .
Rb1 O6 H6 154.8 . .
Rb1 O6 H6 74.7 2_576 .
Rb1 O6 H6 54.2 1_655 .
C1 C6 C5 120.9(2) . .
C1 C6 H6A 119.6 . .
C5 C6 H6A 119.6 . .
C12 C7 C8 118.8(2) . .
C12 C7 P2 121.0(2) . .
C8 C7 P2 120.0(2) . .
C9 C8 C7 120.5(2) . .
C9 C8 H8A 119.7 . .
C7 C8 H8A 119.7 . .
C8 C9 C10 121.1(2) . .
C8 C9 H9A 119.4 . .
C10 C9 H9A 119.4 . .
C11 C10 C9 117.4(2) . .
C11 C10 C10 121.9(3) . 2_577
C9 C10 C10 120.7(3) . 2_577
C12 C11 C10 121.6(2) . .
C12 C11 H11A 119.2 . .
C10 C11 H11A 119.2 . .
C7 C12 C11 120.6(2) . .
C7 C12 H12A 119.7 . .
C11 C12 H12A 119.7 . .

loop_
_geom_bond_atom_site_label_1
_geom_bond_atom_site_label_2
_geom_bond_distance
_geom_bond_site_symmetry_2
Rb1 O5 2.8190(19) .
Rb1 O2 2.8613(19) 2_576
Rb1 O1 2.8647(19) 1_455
Rb1 O3 2.9463(19) .
Rb1 O4 2.9801(19) 1_455
Rb1 O6 3.178(2) .
Rb1 O6 3.2204(19) 2_576
Rb1 O2 3.396(2) 1_455
P1 O2 1.4963(19) .
P1 O1 1.5329(18) .
P1 O3 1.5468(19) .
P1 C1 1.792(3) .
C1 C6 1.383(4) .
C1 C2 1.391(4) .
P2 O5 1.5043(18) .
P2 O4 1.5111(19) .
P2 O6 1.5655(18) .
P2 C7 1.791(3) .
C2 C3 1.381(4) .
C2 H2A 0.9500 .
O3 H3 0.8400 .
C3 C4 1.395(4) .
C3 H3A 0.9500 .
O4 H4 0.8400 .
C4 C5 1.392(3) .
C4 C4 1.492(5) 2_665
C5 C6 1.384(4) .
C5 H5A 0.9500 .
O6 Rb1 3.2204(18) 2_576
O6 H6 0.8400 .
C6 H6A 0.9500 .
C7 C12 1.380(4) .
C7 C8 1.390(4) .
C8 C9 1.382(4) .
C8 H8A 0.9500 .
C9 C10 1.402(4) .
C9 H9A 0.9500 .
C10 C11 1.387(4) .
C10 C10 1.491(5) 2_577
C11 C12 1.385(4) .
C11 H11A 0.9500 .
C12 H12A 0.9500 .

loop_
_geom_torsion_atom_site_label_1
_geom_torsion_atom_site_label_2
_geom_torsion_atom_site_label_3
_geom_torsion_atom_site_label_4
_geom_torsion
_geom_torsion_site_symmetry_1
_geom_torsion_site_symmetry_2
_geom_torsion_site_symmetry_3
_geom_torsion_site_symmetry_4
O2 P1 O1 Rb1 -9.06(13) . . . 1_655
O3 P1 O1 Rb1 -131.24(9) . . . 1_655
C1 P1 O1 Rb1 112.51(11) . . . 1_655
O2 P1 O1 Rb1 134.33(11) . . . 2_566
O3 P1 O1 Rb1 12.15(14) . . . 2_566
C1 P1 O1 Rb1 -104.10(13) . . . 2_566
O2 P1 C1 C6 -136.6(2) . . . .
O1 P1 C1 C6 102.0(2) . . . .
O3 P1 C1 C6 -16.1(2) . . . .
O2 P1 C1 C2 45.5(2) . . . .
O1 P1 C1 C2 -76.0(2) . . . .
O3 P1 C1 C2 166.0(2) . . . .
O1 P1 O2 Rb1 -105.14(18) . . . 2_576
O3 P1 O2 Rb1 16.7(2) . . . 2_576
C1 P1 O2 Rb1 135.07(17) . . . 2_576
O1 P1 O2 Rb1 7.07(10) . . . 1_655
O3 P1 O2 Rb1 128.88(8) . . . 1_655
C1 P1 O2 Rb1 -112.72(10) . . . 1_655
C6 C1 C2 C3 0.6(4) . . . .
P1 C1 C2 C3 178.6(2) . . . .
O2 P1 O3 Rb1 -48.65(14) . . . .
O1 P1 O3 Rb1 73.72(12) . . . .
C1 P1 O3 Rb1 -169.44(10) . . . .
O5 Rb1 O3 P1 -52.21(11) . . . .
O2 Rb1 O3 P1 69.39(14) 2_576 . . .
O1 Rb1 O3 P1 -176.85(12) 1_455 . . .
O4 Rb1 O3 P1 -113.48(13) 1_455 . . .
O6 Rb1 O3 P1 -4.31(11) . . . .
O6 Rb1 O3 P1 95.35(11) 2_576 . . .
O2 Rb1 O3 P1 137.73(11) 1_455 . . .
O1 Rb1 O3 P1 -112.36(11) 2_566 . . .
O5 Rb1 O3 P1 -115.43(13) 2_566 . . .
O6 Rb1 O3 P1 147.82(9) 1_455 . . .
C1 C2 C3 C4 -0.6(4) . . . .
O5 P2 O4 Rb1 89.81(12) . . . 1_655
O6 P2 O4 Rb1 -30.61(12) . . . 1_655
C7 P2 O4 Rb1 -146.38(10) . . . 1_655
C2 C3 C4 C5 0.2(4) . . . .
C2 C3 C4 C4 -179.4(3) . . . 2_665
O4 P2 O5 Rb1 -139.67(9) . . . .
O6 P2 O5 Rb1 -17.79(11) . . . .
C7 P2 O5 Rb1 97.37(11) . . . .
O4 P2 O5 Rb1 -10.40(15) . . . 2_566
O6 P2 O5 Rb1 111.47(11) . . . 2_566
C7 P2 O5 Rb1 -133.37(11) . . . 2_566
O2 Rb1 O5 P2 -46.25(11) 2_576 . . .
O1 Rb1 O5 P2 175.17(8) 1_455 . . .
O3 Rb1 O5 P2 97.94(10) . . . .
O4 Rb1 O5 P2 -106.26(10) 1_455 . . .
O6 Rb1 O5 P2 11.21(7) . . . .
O6 Rb1 O5 P2 40.28(14) 2_576 . . .
O2 Rb1 O5 P2 -179.5(2) 1_455 . . .
O1 Rb1 O5 P2 -149.25(11) 2_566 . . .
O5 Rb1 O5 P2 137.94(12) 2_566 . . .
O6 Rb1 O5 P2 -93.51(10) 1_455 . . .
O2 Rb1 O5 Rb1 175.81(4) 2_576 . . 2_566
O1 Rb1 O5 Rb1 37.23(8) 1_455 . . 2_566
O3 Rb1 O5 Rb1 -40.00(5) . . . 2_566
O4 Rb1 O5 Rb1 115.80(6) 1_455 . . 2_566
O6 Rb1 O5 Rb1 -126.73(8) . . . 2_566
O6 Rb1 O5 Rb1 -97.66(8) 2_576 . . 2_566
O2 Rb1 O5 Rb1 42.6(3) 1_455 . . 2_566
O1 Rb1 O5 Rb1 72.81(5) 2_566 . . 2_566
O5 Rb1 O5 Rb1 0.0 2_566 . . 2_566
O6 Rb1 O5 Rb1 128.55(5) 1_455 . . 2_566
C3 C4 C5 C6 0.2(4) . . . .
C4 C4 C5 C6 179.9(3) 2_665 . . .
O5 P2 O6 Rb1 14.81(9) . . . .
O4 P2 O6 Rb1 141.08(8) . . . .
C7 P2 O6 Rb1 -102.32(10) . . . .
O5 P2 O6 Rb1 -103.88(9) . . . 1_655
O4 P2 O6 Rb1 22.39(9) . . . 1_655
C7 P2 O6 Rb1 138.99(9) . . . 1_655
O5 Rb1 O6 P2 -10.14(7) . . . .
O2 Rb1 O6 P2 116.23(8) 2_576 . . .
O1 Rb1 O6 P2 -73.0(2) 1_455 . . .
O3 Rb1 O6 P2 -102.80(8) . . . .
O4 Rb1 O6 P2 51.28(8) 1_455 . . .
O6 Rb1 O6 P2 -173.02(9) 2_576 . . .
O2 Rb1 O6 P2 172.86(6) 1_455 . . .
O1 Rb1 O6 P2 7.89(8) 2_566 . . .
O5 Rb1 O6 P2 -61.74(8) 2_566 . . .
O6 Rb1 O6 P2 93.03(8) 1_455 . . .
O5 Rb1 O6 Rb1 162.88(7) . . . 2_576
O2 Rb1 O6 Rb1 -70.75(5) 2_576 . . 2_576
O1 Rb1 O6 Rb1 99.98(18) 1_455 . . 2_576
O3 Rb1 O6 Rb1 70.22(5) . . . 2_576
O4 Rb1 O6 Rb1 -135.70(4) 1_455 . . 2_576
O6 Rb1 O6 Rb1 0.0 2_576 . . 2_576
O2 Rb1 O6 Rb1 -14.12(8) 1_455 . . 2_576
O1 Rb1 O6 Rb1 -179.09(4) 2_566 . . 2_576
O5 Rb1 O6 Rb1 111.28(4) 2_566 . . 2_576
O6 Rb1 O6 Rb1 -93.95(6) 1_455 . . 2_576
O5 Rb1 O6 Rb1 76.82(7) . . . 1_655
O2 Rb1 O6 Rb1 -156.80(6) 2_576 . . 1_655
O1 Rb1 O6 Rb1 13.9(2) 1_455 . . 1_655
O3 Rb1 O6 Rb1 -15.83(6) . . . 1_655
O4 Rb1 O6 Rb1 138.25(6) 1_455 . . 1_655
O6 Rb1 O6 Rb1 -86.05(6) 2_576 . . 1_655
O2 Rb1 O6 Rb1 -100.18(8) 1_455 . . 1_655
O1 Rb1 O6 Rb1 94.86(6) 2_566 . . 1_655
O5 Rb1 O6 Rb1 25.23(6) 2_566 . . 1_655
O6 Rb1 O6 Rb1 180.0 1_455 . . 1_655
C2 C1 C6 C5 -0.1(4) . . . .
P1 C1 C6 C5 -178.1(2) . . . .
C4 C5 C6 C1 -0.3(4) . . . .
O5 P2 C7 C12 112.4(2) . . . .
O4 P2 C7 C12 -15.3(2) . . . .
O6 P2 C7 C12 -132.7(2) . . . .
O5 P2 C7 C8 -64.3(2) . . . .
O4 P2 C7 C8 168.0(2) . . . .
O6 P2 C7 C8 50.6(2) . . . .
C12 C7 C8 C9 0.8(4) . . . .
P2 C7 C8 C9 177.6(2) . . . .
C7 C8 C9 C10 -1.0(4) . . . .
C8 C9 C10 C11 0.5(4) . . . .
C8 C9 C10 C10 -178.9(3) . . . 2_577
C9 C10 C11 C12 0.1(4) . . . .
C10 C10 C11 C12 179.5(3) 2_577 . . .
C8 C7 C12 C11 -0.2(4) . . . .
P2 C7 C12 C11 -176.9(2) . . . .
C10 C11 C12 C7 -0.2(4) . . . .
